data_2211338
loop_
_publ_author_name
'Zhan-Lin Xu'
'Guang-Bo Che'
'Ng, Seik Weng'

_publ_section_title Tetrakis[\m-2-(1,3-dithian-2-ylidene)-3-oxobutanoato-\k^2^<i>O</i>:<i>O</i>']bis[aquacopper(II)]
_journal_coeditor_code CI2214
_journal_issue 12
_journal_name_full 'Acta Crystallographica Section E'
_journal_page_first m3295
_journal_page_last m3297
_journal_paper_doi 10.1107/S1600536806046794
_journal_volume 62
_journal_year 2006
_chemical_formula_iupac '[Cu2 (C8 H9 O3 S2)4 (H2 O)2]'
_chemical_formula_moiety '(C8 H9 O3 S2)4 (H2 O)2 Cu2'
_chemical_formula_sum 'C32 H40 Cu2 O14 S8'
_chemical_formula_weight 1032.20
_chemical_name_systematic
;
Tetrakis[\m-2-(1,3-dithian-2-ylidene)-3-oxobutanoato-
\k^2^O:O']bis[aquacopper(II)]
;
_space_group_IT_number 14
_symmetry_cell_setting monoclinic
_symmetry_space_group_name_Hall '-P 2ybc'
_symmetry_space_group_name_H-M 'P 1 21/c 1'
_atom_sites_solution_hydrogens geom
_atom_sites_solution_primary direct
_atom_sites_solution_secondary difmap
_audit_creation_method SHELXL97
_cell_angle_alpha 90.00
_cell_angle_beta 105.230(10)
_cell_angle_gamma 90.00
_cell_formula_units_Z 4
_cell_length_a 19.573(5)
_cell_length_b 12.050(2)
_cell_length_c 18.269(4)
_cell_measurement_reflns_used 32834
_cell_measurement_temperature 293(2)
_cell_measurement_theta_max 27.5
_cell_measurement_theta_min 3.2
_cell_volume 4157.5(16)
_computing_cell_refinement PROCESS-AUTO
_computing_data_collection 'PROCESS-AUTO (Rigaku, 1998)'
_computing_data_reduction PROCESS-AUTO
_computing_molecular_graphics 'X-SEED (Barbour, 2001)'
_computing_publication_material 'SHELXL97 and publCIF (Westrip, 2006)'
_computing_structure_refinement 'SHELXL97 (Sheldrick, 1997)'
_computing_structure_solution 'SHELXS97 (Sheldrick, 1997)'
_diffrn_ambient_temperature 293(2)
_diffrn_measured_fraction_theta_full 1.00
_diffrn_measured_fraction_theta_max 1.00
_diffrn_measurement_device_type 'Rigaku R-AXIS RAPID IP'
_diffrn_measurement_method \w
_diffrn_radiation_monochromator graphite
_diffrn_radiation_source 'fine-focus sealed tube'
_diffrn_radiation_type MoK\a
_diffrn_radiation_wavelength 0.71073
_diffrn_reflns_av_R_equivalents 0.031
_diffrn_reflns_av_sigmaI/netI 0.026
_diffrn_reflns_limit_h_max 25
_diffrn_reflns_limit_h_min -25
_diffrn_reflns_limit_k_max 15
_diffrn_reflns_limit_k_min -15
_diffrn_reflns_limit_l_max 23
_diffrn_reflns_limit_l_min -23
_diffrn_reflns_number 39510
_diffrn_reflns_theta_full 27.5
_diffrn_reflns_theta_max 27.5
_diffrn_reflns_theta_min 3.2
_diffrn_standards_decay_% 0
_diffrn_standards_interval_count 0
_diffrn_standards_interval_time 0
_diffrn_standards_number 0
_exptl_absorpt_coefficient_mu 1.488
_exptl_absorpt_correction_T_max 0.745
_exptl_absorpt_correction_T_min 0.432
_exptl_absorpt_correction_type multi-scan
_exptl_absorpt_process_details '(ABSCOR; Higashi, 1995)'
_exptl_crystal_colour Blue
_exptl_crystal_density_diffrn 1.649
_exptl_crystal_density_method 'not measured'
_exptl_crystal_description Block
_exptl_crystal_F_000 2120
_exptl_crystal_size_max 0.45
_exptl_crystal_size_mid 0.38
_exptl_crystal_size_min 0.21
_refine_diff_density_max 0.86
_refine_diff_density_min -0.54
_refine_ls_extinction_method none
_refine_ls_goodness_of_fit_ref 1.02
_refine_ls_hydrogen_treatment mixed
_refine_ls_matrix_type full
_refine_ls_number_parameters 540
_refine_ls_number_reflns 9497
_refine_ls_number_restraints 12
_refine_ls_restrained_S_all 1.02
_refine_ls_R_factor_all 0.043
_refine_ls_R_factor_gt 0.034
_refine_ls_shift/su_max 0.001
_refine_ls_shift/su_mean 0.000
_refine_ls_structure_factor_coef Fsqd
_refine_ls_weighting_details 'calc w = 1/[\s^2^(Fo^2^)+(0.0513P)^2^+2.5306P] where P=(Fo^2^+2Fc^2^)/3'
_refine_ls_weighting_scheme calc
_refine_ls_wR_factor_gt 0.087
_refine_ls_wR_factor_ref 0.092
_reflns_number_gt 8103
_reflns_number_total 9497
_reflns_threshold_expression I>2\s(I)
_cod_data_source_file ci2214.cif
_cod_data_source_block I
_cod_depositor_comments
;
The following automatic conversions were performed:
'_symmetry_cell_setting' value 'Monoclinic' changed to 'monoclinic'
according to '/home/saulius/struct/CIF-dictionaries/cif_core.dic'
dictionary named 'cif_core.dic' version 2.4.1 from 2010-06-29.

Automatic conversion script
Id: cif_fix_enum 1527 2010-12-29 10:47:43Z saulius 

The following automatic conversions were performed:

'_symmetry_cell_setting' value 'Monoclinic' changed to 'monoclinic'
according to /home/saulius/struct/CIF-dictionaries/cif_core.dic
dictionary named 'cif_core.dic' version 2.4.1 from 2010-06-29.

Automatic conversion script
Id: cif_fix_values 1715 2011-07-08 13:25:40Z adriana 
;
_cod_original_sg_symbol_H-M 'P 21/c'
_cod_database_code 2211338
_cod_database_fobs_code 2211338

loop_
_symmetry_equiv_pos_as_xyz
'x, y, z'
'-x, y+1/2, -z+1/2'
'-x, -y, -z'
'x, -y-1/2, z-1/2'

loop_
_atom_site_type_symbol
_atom_site_label
_atom_site_fract_x
_atom_site_fract_y
_atom_site_fract_z
_atom_site_U_iso_or_equiv
_atom_site_adp_type
_atom_site_calc_flag
_atom_site_refinement_flags
_atom_site_occupancy
_atom_site_disorder_assembly
_atom_site_disorder_group
Cu Cu1 0.457345(13) 0.45511(2) 0.537113(14) 0.02226(7) Uani d . 1 . .
Cu Cu2 -0.046655(13) 0.42793(2) 0.512112(15) 0.02339(7) Uani d . 1 . .
S S1 0.4789(6) 0.9861(5) 0.6507(5) 0.0505(17) Uani d PD 0.50 A 1
S S2 0.42647(11) 0.85322(16) 0.50633(11) 0.0572(4) Uani d PD 0.50 A 1
S S1' 0.4923(6) 0.9908(5) 0.6456(5) 0.0505(17) Uani d PD 0.50 A 2
S S2' 0.39851(11) 0.82846(16) 0.52953(11) 0.0572(4) Uani d PD 0.50 A 2
S S3 0.74449(3) 0.20484(6) 0.73837(4) 0.04443(16) Uani d . 1 . .
S S4 0.59219(4) 0.25206(6) 0.72932(4) 0.04520(16) Uani d . 1 . .
S S5 0.19945(3) 0.05654(5) 0.58741(4) 0.03897(15) Uani d . 1 . .
S S6 0.05141(3) 0.12454(5) 0.57899(4) 0.04221(16) Uani d . 1 . .
S S7 0.16229(4) 0.49691(7) 0.85994(4) 0.04980(18) Uani d . 1 . .
S S8 0.14633(4) 0.37606(6) 0.71255(4) 0.04493(17) Uani d . 1 . .
O O1 0.47548(9) 0.59433(14) 0.59379(9) 0.0346(4) Uani d . 1 . .
O O2 0.54822(9) 0.67038(14) 0.53181(9) 0.0360(4) Uani d . 1 . .
O O3 0.58360(13) 0.85598(18) 0.74107(11) 0.0587(6) Uani d . 1 . .
O O4 0.54652(8) 0.39359(15) 0.60165(9) 0.0350(4) Uani d . 1 . .
O O5 0.61901(8) 0.47025(14) 0.53919(10) 0.0345(4) Uani d . 1 . .
O O6 0.75092(10) 0.3243(2) 0.56532(12) 0.0583(6) Uani d . 1 . .
O O7 -0.00496(10) 0.47716(15) 0.61806(10) 0.0391(4) Uani d . 1 . .
O O8 0.07380(9) 0.60017(14) 0.59808(9) 0.0365(4) Uani d . 1 . .
O O9 0.07698(14) 0.6737(2) 0.82795(13) 0.0685(7) Uani d . 1 . .
O O10 0.03093(8) 0.32259(13) 0.52092(10) 0.0358(4) Uani d . 1 . .
O O11 0.11160(9) 0.44625(13) 0.50813(11) 0.0376(4) Uani d . 1 . .
O O12 0.27165(9) 0.24932(16) 0.58490(11) 0.0447(4) Uani d . 1 . .
O O1W 0.39614(10) 0.38068(18) 0.60535(10) 0.0447(5) Uani d D 1 . .
H H1W1 0.4133(15) 0.376(3) 0.6527(6) 0.068(11) Uiso d D 1 . .
H H1W2 0.3596(11) 0.340(2) 0.5917(15) 0.058(10) Uiso d D 1 . .
O O2W -0.11440(9) 0.30642(15) 0.54155(11) 0.0371(4) Uani d D 1 . .
H H2W1 -0.1574(7) 0.319(3) 0.5414(16) 0.052(9) Uiso d D 1 . .
H H2W2 -0.0942(14) 0.272(3) 0.5820(13) 0.078(12) Uiso d D 1 . .
C C1 0.51345(12) 0.67112(19) 0.58068(12) 0.0292(5) Uani d . 1 . .
C C2 0.52011(13) 0.77425(19) 0.62808(13) 0.0320(5) Uani d . 1 A .
C C3 0.57212(14) 0.7728(2) 0.70107(14) 0.0379(5) Uani d . 1 . .
C C4 0.61102(18) 0.6670(3) 0.72618(18) 0.0580(8) Uani d . 1 . .
H H4A 0.6470 0.6795 0.7725 0.087 Uiso calc R 1 . .
H H4B 0.6326 0.6417 0.6877 0.087 Uiso calc R 1 . .
H H4C 0.5785 0.6118 0.7345 0.087 Uiso calc R 1 . .
C C5 0.47755(16) 0.8614(2) 0.60193(15) 0.0438(6) Uani d D 1 . .
C C6 0.4041(5) 1.0639(6) 0.5994(5) 0.0728(17) Uani d PD 0.50 A 1
H H6A 0.3625 1.0364 0.6130 0.087 Uiso calc PR 0.50 A 1
H H6B 0.4107 1.1406 0.6158 0.087 Uiso calc PR 0.50 A 1
C C7 0.3896(11) 1.0610(12) 0.5141(9) 0.078(5) Uani d PD 0.50 A 1
H H7A 0.3528 1.1148 0.4929 0.093 Uiso calc PR 0.50 A 1
H H7B 0.4321 1.0842 0.5005 0.093 Uiso calc PR 0.50 A 1
C C8 0.3676(7) 0.9529(9) 0.4792(6) 0.086(3) Uani d PD 0.50 A 1
H H8A 0.3574 0.9607 0.4245 0.104 Uiso calc PR 0.50 A 1
H H8B 0.3241 0.9309 0.4911 0.104 Uiso calc PR 0.50 A 1
C C6' 0.4501(5) 1.0856(6) 0.5729(5) 0.0728(17) Uani d PD 0.50 A 2
H H6'A 0.4517 1.1586 0.5957 0.087 Uiso calc PR 0.50 A 2
H H6'B 0.4783 1.0892 0.5364 0.087 Uiso calc PR 0.50 A 2
C C7' 0.3745(10) 1.0626(12) 0.5297(10) 0.078(5) Uani d PD 0.50 A 2
H H7'A 0.3437 1.0970 0.5569 0.093 Uiso calc PR 0.50 A 2
H H7'B 0.3657 1.0989 0.4807 0.093 Uiso calc PR 0.50 A 2
C C8' 0.3539(7) 0.9458(9) 0.5169(7) 0.086(3) Uani d PD 0.50 A 2
H H8'A 0.3275 0.9435 0.4639 0.104 Uiso calc PR 0.50 A 2
H H8'B 0.3189 0.9356 0.5453 0.104 Uiso calc PR 0.50 A 2
C C9 0.60575(11) 0.40697(18) 0.58957(12) 0.0271(4) Uani d . 1 . .
C C10 0.66765(12) 0.34703(19) 0.63752(13) 0.0301(5) Uani d . 1 . .
C C11 0.73714(13) 0.3684(2) 0.61903(14) 0.0385(6) Uani d . 1 . .
C C12 0.78516(19) 0.4493(3) 0.6683(2) 0.0676(10) Uani d . 1 . .
H H12A 0.8310 0.4458 0.6586 0.101 Uiso calc R 1 . .
H H12B 0.7894 0.4317 0.7206 0.101 Uiso calc R 1 . .
H H12C 0.7662 0.5228 0.6577 0.101 Uiso calc R 1 . .
C C13 0.66568(12) 0.27733(19) 0.69485(13) 0.0297(5) Uani d . 1 . .
C C14 0.74118(17) 0.2075(3) 0.83626(16) 0.0554(8) Uani d . 1 . .
H H14A 0.7862 0.1818 0.8681 0.066 Uiso calc R 1 . .
H H14B 0.7345 0.2835 0.8505 0.066 Uiso calc R 1 . .
C C15 0.68245(19) 0.1364(3) 0.85111(18) 0.0623(9) Uani d . 1 . .
H H15A 0.7009 0.0626 0.8659 0.075 Uiso calc R 1 . .
H H15B 0.6674 0.1678 0.8932 0.075 Uiso calc R 1 . .
C C16 0.61904(15) 0.1268(2) 0.78332(16) 0.0470(7) Uani d . 1 . .
H H16A 0.5793 0.1002 0.8008 0.056 Uiso calc R 1 . .
H H16B 0.6293 0.0708 0.7495 0.056 Uiso calc R 1 . .
C C17 0.04533(12) 0.54461(19) 0.63961(13) 0.0302(5) Uani d . 1 . .
C C18 0.07427(13) 0.5610(2) 0.72402(13) 0.0335(5) Uani d . 1 . .
C C19 0.05014(16) 0.6549(2) 0.76069(16) 0.0448(6) Uani d . 1 . .
C C20 -0.0081(2) 0.7259(3) 0.7152(2) 0.0768(11) Uani d . 1 . .
H H20A -0.0083 0.7957 0.7405 0.115 Uiso calc R 1 . .
H H20B -0.0527 0.6892 0.7099 0.115 Uiso calc R 1 . .
H H20C -0.0009 0.7385 0.6659 0.115 Uiso calc R 1 . .
C C21 0.12307(13) 0.4878(2) 0.76281(13) 0.0334(5) Uani d . 1 . .
C C22 0.20508(19) 0.3647(3) 0.87781(16) 0.0602(9) Uani d . 1 . .
H H22A 0.2265 0.3583 0.9319 0.072 Uiso calc R 1 . .
H H22B 0.1692 0.3074 0.8639 0.072 Uiso calc R 1 . .
C C23 0.2610(2) 0.3424(4) 0.83707(19) 0.0828(13) Uani d . 1 . .
H H23A 0.3033 0.3835 0.8620 0.099 Uiso calc R 1 . .
H H23B 0.2727 0.2640 0.8417 0.099 Uiso calc R 1 . .
C C24 0.24034(17) 0.3725(3) 0.75483(18) 0.0611(9) Uani d . 1 . .
H H24A 0.2614 0.3193 0.7274 0.073 Uiso calc R 1 . .
H H24B 0.2599 0.4449 0.7489 0.073 Uiso calc R 1 . .
C C25 0.09298(12) 0.35041(17) 0.52234(12) 0.0266(4) Uani d . 1 . .
C C26 0.14868(11) 0.26398(17) 0.54327(12) 0.0242(4) Uani d . 1 . .
C C27 0.22122(12) 0.29323(18) 0.54127(13) 0.0291(5) Uani d . 1 . .
C C28 0.23549(15) 0.3740(2) 0.48408(16) 0.0439(6) Uani d . 1 . .
H H28A 0.2765 0.3504 0.4687 0.066 Uiso calc R 1 . .
H H28B 0.2438 0.4465 0.5065 0.066 Uiso calc R 1 . .
H H28C 0.1953 0.3766 0.4406 0.066 Uiso calc R 1 . .
C C29 0.13430(11) 0.16072(17) 0.56799(12) 0.0266(4) Uani d . 1 . .
C C30 0.14365(17) -0.0636(2) 0.55448(17) 0.0462(7) Uani d . 1 . .
H H30A 0.1132 -0.0476 0.5045 0.055 Uiso calc R 1 . .
H H30B 0.1736 -0.1258 0.5495 0.055 Uiso calc R 1 . .
C C31 0.09823(17) -0.0972(2) 0.60558(18) 0.0501(7) Uani d . 1 . .
H H31A 0.1255 -0.1439 0.6460 0.060 Uiso calc R 1 . .
H H31B 0.0582 -0.1400 0.5768 0.060 Uiso calc R 1 . .
C C32 0.07164(17) 0.0037(2) 0.63955(19) 0.0517(7) Uani d . 1 . .
H H32A 0.1072 0.0244 0.6854 0.062 Uiso calc R 1 . .
H H32B 0.0293 -0.0173 0.6542 0.062 Uiso calc R 1 . .

loop_
_atom_site_aniso_label
_atom_site_aniso_U_11
_atom_site_aniso_U_22
_atom_site_aniso_U_33
_atom_site_aniso_U_12
_atom_site_aniso_U_13
_atom_site_aniso_U_23
Cu1 0.02106(13) 0.02492(13) 0.02134(13) 0.00012(9) 0.00655(10) 0.00163(9)
Cu2 0.02060(13) 0.02103(12) 0.02831(14) 0.00104(9) 0.00600(10) 0.00440(10)
S1 0.061(3) 0.0346(5) 0.0505(10) 0.0070(12) 0.0054(17) -0.0153(6)
S2 0.0564(11) 0.0455(8) 0.0525(9) 0.0114(7) -0.0161(6) -0.0083(6)
S1' 0.061(3) 0.0346(5) 0.0505(10) 0.0070(12) 0.0054(17) -0.0153(6)
S2' 0.0564(11) 0.0455(8) 0.0525(9) 0.0114(7) -0.0161(6) -0.0083(6)
S3 0.0313(3) 0.0495(4) 0.0532(4) 0.0111(3) 0.0123(3) 0.0240(3)
S4 0.0343(3) 0.0529(4) 0.0545(4) 0.0059(3) 0.0226(3) 0.0155(3)
S5 0.0326(3) 0.0274(3) 0.0554(4) 0.0102(2) 0.0091(3) 0.0095(3)
S6 0.0285(3) 0.0354(3) 0.0625(4) 0.0029(2) 0.0115(3) 0.0176(3)
S7 0.0534(4) 0.0702(5) 0.0225(3) 0.0006(4) 0.0041(3) -0.0070(3)
S8 0.0519(4) 0.0471(4) 0.0302(3) 0.0140(3) 0.0010(3) -0.0064(3)
O1 0.0409(10) 0.0331(8) 0.0321(8) -0.0041(7) 0.0136(7) -0.0069(7)
O2 0.0426(10) 0.0329(8) 0.0352(9) -0.0042(7) 0.0152(7) -0.0067(7)
O3 0.0778(16) 0.0545(12) 0.0334(10) -0.0049(11) -0.0037(10) -0.0145(9)
O4 0.0252(8) 0.0455(9) 0.0335(8) 0.0069(7) 0.0064(7) 0.0110(7)
O5 0.0246(8) 0.0404(9) 0.0363(9) 0.0006(7) 0.0044(7) 0.0119(7)
O6 0.0344(10) 0.0898(16) 0.0564(13) 0.0058(11) 0.0220(9) 0.0075(12)
O7 0.0389(10) 0.0468(10) 0.0309(8) -0.0098(8) 0.0078(7) -0.0031(8)
O8 0.0394(9) 0.0367(9) 0.0312(8) -0.0040(7) 0.0055(7) 0.0015(7)
O9 0.0752(16) 0.0773(16) 0.0552(13) 0.0054(13) 0.0209(12) -0.0338(12)
O10 0.0248(8) 0.0276(8) 0.0530(10) 0.0061(6) 0.0068(7) 0.0070(7)
O11 0.0317(9) 0.0266(8) 0.0561(11) 0.0091(7) 0.0145(8) 0.0125(7)
O12 0.0246(9) 0.0456(10) 0.0596(12) 0.0007(8) 0.0033(8) 0.0141(9)
O1W 0.0378(10) 0.0698(13) 0.0269(9) -0.0224(9) 0.0092(7) 0.0044(9)
O2W 0.0302(9) 0.0376(9) 0.0464(10) -0.0024(7) 0.0154(8) 0.0116(8)
C1 0.0292(11) 0.0303(11) 0.0240(10) 0.0026(9) -0.0002(9) -0.0015(9)
C2 0.0374(13) 0.0309(11) 0.0258(10) -0.0026(10) 0.0050(9) -0.0052(9)
C3 0.0423(14) 0.0405(13) 0.0282(11) -0.0076(11) 0.0045(10) -0.0016(10)
C4 0.0585(19) 0.0505(17) 0.0482(16) -0.0038(14) -0.0162(14) 0.0096(14)
C5 0.0533(16) 0.0333(12) 0.0368(13) 0.0039(11) -0.0025(12) -0.0092(11)
C6 0.088(5) 0.043(2) 0.080(4) 0.025(3) 0.008(3) -0.004(2)
C7 0.070(8) 0.058(2) 0.092(7) 0.022(3) -0.002(6) 0.004(3)
C8 0.071(5) 0.068(3) 0.101(8) 0.027(3) -0.011(6) -0.019(5)
C6' 0.088(5) 0.043(2) 0.080(4) 0.025(3) 0.008(3) -0.004(2)
C7' 0.070(8) 0.058(2) 0.092(7) 0.022(3) -0.002(6) 0.004(3)
C8' 0.071(5) 0.068(3) 0.101(8) 0.027(3) -0.011(6) -0.019(5)
C9 0.0247(10) 0.0278(10) 0.0258(10) 0.0014(8) 0.0012(8) -0.0003(8)
C10 0.0236(11) 0.0346(12) 0.0307(11) 0.0023(9) 0.0049(9) 0.0037(9)
C11 0.0238(11) 0.0516(15) 0.0370(13) 0.0015(10) 0.0027(10) 0.0223(12)
C12 0.0508(19) 0.084(2) 0.062(2) -0.0331(18) 0.0037(16) 0.0140(18)
C13 0.0245(11) 0.0333(11) 0.0321(11) 0.0013(9) 0.0087(9) 0.0048(9)
C14 0.0492(17) 0.0649(19) 0.0420(15) -0.0114(15) -0.0057(13) 0.0142(14)
C15 0.064(2) 0.080(2) 0.0408(16) -0.0132(18) 0.0096(14) 0.0184(16)
C16 0.0429(15) 0.0512(16) 0.0479(15) -0.0115(13) 0.0135(12) 0.0152(13)
C17 0.0303(12) 0.0304(11) 0.0292(11) 0.0064(9) 0.0065(9) -0.0004(9)
C18 0.0344(12) 0.0391(13) 0.0278(11) 0.0009(10) 0.0095(10) -0.0051(10)
C19 0.0477(16) 0.0460(15) 0.0476(15) 0.0002(12) 0.0244(13) -0.0104(12)
C20 0.092(3) 0.069(2) 0.079(2) 0.038(2) 0.039(2) 0.002(2)
C21 0.0351(12) 0.0404(13) 0.0242(10) -0.0019(10) 0.0071(9) -0.0040(10)
C22 0.068(2) 0.079(2) 0.0293(13) 0.0082(18) 0.0048(13) 0.0157(14)
C23 0.064(2) 0.133(4) 0.0434(18) 0.040(2) 0.0011(16) 0.005(2)
C24 0.0503(18) 0.084(2) 0.0505(17) 0.0199(17) 0.0163(14) 0.0062(17)
C25 0.0275(11) 0.0251(10) 0.0258(10) 0.0069(8) 0.0044(8) 0.0020(8)
C26 0.0237(10) 0.0224(9) 0.0251(10) 0.0050(8) 0.0037(8) 0.0011(8)
C27 0.0278(11) 0.0257(10) 0.0339(11) 0.0013(9) 0.0086(9) -0.0001(9)
C28 0.0374(14) 0.0483(15) 0.0487(15) -0.0010(12) 0.0160(12) 0.0115(13)
C29 0.0254(10) 0.0248(10) 0.0275(10) 0.0045(8) 0.0033(8) 0.0009(8)
C30 0.0621(18) 0.0256(11) 0.0503(16) 0.0037(12) 0.0136(14) 0.0020(11)
C31 0.0546(18) 0.0318(13) 0.0591(18) -0.0032(12) 0.0064(14) 0.0142(13)
C32 0.0513(17) 0.0433(15) 0.0634(19) 0.0024(13) 0.0205(15) 0.0237(14)

loop_
_atom_type_symbol
_atom_type_description
_atom_type_scat_dispersion_real
_atom_type_scat_dispersion_imag
_atom_type_scat_source
C C 0.0033 0.0016 'International Tables Vol C Tables 4.2.6.8 and 6.1.1.4'
H H 0.0000 0.0000 'International Tables Vol C Tables 4.2.6.8 and 6.1.1.4'
O O 0.0106 0.0060 'International Tables Vol C Tables 4.2.6.8 and 6.1.1.4'
S S 0.1246 0.1234 'International Tables Vol C Tables 4.2.6.8 and 6.1.1.4'
Cu Cu 0.3201 1.2651 'International Tables Vol C Tables 4.2.6.8 and 6.1.1.4'

loop_
_geom_angle_atom_site_label_1
_geom_angle_atom_site_label_2
_geom_angle_atom_site_label_3
_geom_angle_site_symmetry_1
_geom_angle_site_symmetry_3
_geom_angle
O2 Cu1 O1 3_666 . 168.00(7)
O2 Cu1 O5 3_666 3_666 89.65(8)
O1 Cu1 O5 . 3_666 88.93(8)
O2 Cu1 O4 3_666 . 89.15(8)
O1 Cu1 O4 . . 89.83(8)
O5 Cu1 O4 3_666 . 168.28(7)
O2 Cu1 O1W 3_666 . 96.09(8)
O1 Cu1 O1W . . 95.89(8)
O5 Cu1 O1W 3_666 . 99.59(8)
O4 Cu1 O1W . . 92.13(8)
O2 Cu1 Cu1 3_666 3_666 85.52(5)
O1 Cu1 Cu1 . 3_666 82.48(5)
O5 Cu1 Cu1 3_666 3_666 85.08(5)
O4 Cu1 Cu1 . 3_666 83.20(5)
O1W Cu1 Cu1 . 3_666 175.05(5)
O11 Cu2 O10 3_566 . 167.08(7)
O11 Cu2 O8 3_566 3_566 87.28(8)
O10 Cu2 O8 . 3_566 88.15(8)
O11 Cu2 O7 3_566 . 91.90(8)
O10 Cu2 O7 . . 90.13(8)
O8 Cu2 O7 3_566 . 168.27(7)
O11 Cu2 O2W 3_566 . 99.42(7)
O10 Cu2 O2W . . 93.11(7)
O8 Cu2 O2W 3_566 . 96.93(7)
O7 Cu2 O2W . . 94.75(7)
O11 Cu2 Cu2 3_566 3_566 84.38(5)
O10 Cu2 Cu2 . 3_566 83.35(5)
O8 Cu2 Cu2 3_566 3_566 87.40(5)
O7 Cu2 Cu2 . 3_566 80.88(5)
O2W Cu2 Cu2 . 3_566 174.34(5)
C5 S1 C6 . . 106.5(4)
C8 S2 C5 . . 115.1(4)
C5 S1' C6' . . 104.1(5)
C8' S2' C5 . . 103.7(5)
C13 S3 C14 . . 100.50(14)
C13 S4 C16 . . 101.20(12)
C29 S5 C30 . . 99.26(12)
C29 S6 C32 . . 102.20(12)
C21 S7 C22 . . 100.94(13)
C21 S8 C24 . . 99.81(15)
C1 O1 Cu1 . . 124.67(15)
C1 O2 Cu1 . 3_666 120.98(15)
C9 O4 Cu1 . . 124.25(15)
C9 O5 Cu1 . 3_666 121.55(15)
C17 O7 Cu2 . . 125.91(16)
C17 O8 Cu2 . 3_566 119.02(15)
C25 O10 Cu2 . . 123.78(14)
C25 O11 Cu2 . 3_566 122.87(15)
Cu1 O1W H1W1 . . 119(2)
Cu1 O1W H1W2 . . 129.0(19)
H1W1 O1W H1W2 . . 110(2)
Cu2 O2W H2W1 . . 124(2)
Cu2 O2W H2W2 . . 112(2)
H2W1 O2W H2W2 . . 109(2)
O1 C1 O2 . . 126.3(2)
O1 C1 C2 . . 118.0(2)
O2 C1 C2 . . 115.8(2)
C5 C2 C3 . . 123.7(2)
C5 C2 C1 . . 119.3(2)
C3 C2 C1 . . 117.0(2)
O3 C3 C2 . . 120.8(2)
O3 C3 C4 . . 121.1(2)
C2 C3 C4 . . 118.1(2)
C3 C4 H4A . . 109.5
C3 C4 H4B . . 109.5
H4A C4 H4B . . 109.5
C3 C4 H4C . . 109.5
H4A C4 H4C . . 109.5
H4B C4 H4C . . 109.5
C2 C5 S1' . . 121.6(3)
C2 C5 S1 . . 124.5(3)
C2 C5 S2 . . 116.2(2)
S1 C5 S2 . . 118.7(3)
C2 C5 S2' . . 114.9(2)
S1' C5 S2' . . 122.8(3)
C7 C6 S1 . . 115.9(11)
C7 C6 H6A . . 108.3
S1 C6 H6A . . 108.3
C7 C6 H6B . . 108.3
S1 C6 H6B . . 108.3
H6A C6 H6B . . 107.4
C8 C7 C6 . . 115.1(13)
C8 C7 H7A . . 108.5
C6 C7 H7A . . 108.5
C8 C7 H7B . . 108.5
C6 C7 H7B . . 108.5
H7A C7 H7B . . 107.5
C7 C8 S2 . . 114.5(11)
C7 C8 H8A . . 108.6
S2 C8 H8A . . 108.6
C7 C8 H8B . . 108.6
S2 C8 H8B . . 108.6
H8A C8 H8B . . 107.6
C7' C6' S1' . . 118.1(10)
C7' C6' H6'A . . 107.8
S1' C6' H6'A . . 107.8
C7' C6' H6'B . . 107.8
S1' C6' H6'B . . 107.8
H6'A C6' H6'B . . 107.1
C8' C7' C6' . . 116.8(13)
C8' C7' H7'A . . 108.1
C6' C7' H7'A . . 108.1
C8' C7' H7'B . . 108.1
C6' C7' H7'B . . 108.1
H7'A C7' H7'B . . 107.3
C7' C8' S2' . . 133.5(12)
C7' C8' H8'A . . 103.8
S2' C8' H8'A . . 103.8
C7' C8' H8'B . . 103.8
S2' C8' H8'B . . 103.8
H8'A C8' H8'B . . 105.4
O4 C9 O5 . . 125.5(2)
O4 C9 C10 . . 119.1(2)
O5 C9 C10 . . 115.4(2)
C13 C10 C9 . . 125.1(2)
C13 C10 C11 . . 119.4(2)
C9 C10 C11 . . 115.47(19)
O6 C11 C12 . . 122.8(3)
O6 C11 C10 . . 121.0(2)
C12 C11 C10 . . 116.2(3)
C11 C12 H12A . . 109.5
C11 C12 H12B . . 109.5
H12A C12 H12B . . 109.5
C11 C12 H12C . . 109.5
H12A C12 H12C . . 109.5
H12B C12 H12C . . 109.5
C10 C13 S4 . . 125.69(18)
C10 C13 S3 . . 117.14(17)
S4 C13 S3 . . 117.16(13)
C15 C14 S3 . . 113.2(2)
C15 C14 H14A . . 108.9
S3 C14 H14A . . 108.9
C15 C14 H14B . . 108.9
S3 C14 H14B . . 108.9
H14A C14 H14B . . 107.8
C16 C15 C14 . . 113.3(2)
C16 C15 H15A . . 108.9
C14 C15 H15A . . 108.9
C16 C15 H15B . . 108.9
C14 C15 H15B . . 108.9
H15A C15 H15B . . 107.7
C15 C16 S4 . . 116.3(2)
C15 C16 H16A . . 108.2
S4 C16 H16A . . 108.2
C15 C16 H16B . . 108.2
S4 C16 H16B . . 108.2
H16A C16 H16B . . 107.4
O8 C17 O7 . . 126.5(2)
O8 C17 C18 . . 116.3(2)
O7 C17 C18 . . 117.2(2)
C21 C18 C19 . . 122.3(2)
C21 C18 C17 . . 118.2(2)
C19 C18 C17 . . 119.4(2)
O9 C19 C18 . . 120.0(3)
O9 C19 C20 . . 121.1(3)
C18 C19 C20 . . 118.8(3)
C19 C20 H20A . . 109.5
C19 C20 H20B . . 109.5
H20A C20 H20B . . 109.5
C19 C20 H20C . . 109.5
H20A C20 H20C . . 109.5
H20B C20 H20C . . 109.5
C18 C21 S7 . . 123.60(19)
C18 C21 S8 . . 118.00(18)
S7 C21 S8 . . 118.39(14)
C23 C22 S7 . . 115.9(3)
C23 C22 H22A . . 108.3
S7 C22 H22A . . 108.3
C23 C22 H22B . . 108.3
S7 C22 H22B . . 108.3
H22A C22 H22B . . 107.4
C24 C23 C22 . . 114.6(3)
C24 C23 H23A . . 108.6
C22 C23 H23A . . 108.6
C24 C23 H23B . . 108.6
C22 C23 H23B . . 108.6
H23A C23 H23B . . 107.6
C23 C24 S8 . . 114.4(3)
C23 C24 H24A . . 108.7
S8 C24 H24A . . 108.7
C23 C24 H24B . . 108.7
S8 C24 H24B . . 108.7
H24A C24 H24B . . 107.6
O10 C25 O11 . . 124.9(2)
O10 C25 C26 . . 117.38(19)
O11 C25 C26 . . 117.7(2)
C29 C26 C27 . . 120.37(19)
C29 C26 C25 . . 121.3(2)
C27 C26 C25 . . 118.27(19)
O12 C27 C26 . . 120.1(2)
O12 C27 C28 . . 118.0(2)
C26 C27 C28 . . 121.8(2)
C27 C28 H28A . . 109.5
C27 C28 H28B . . 109.5
H28A C28 H28B . . 109.5
C27 C28 H28C . . 109.5
H28A C28 H28C . . 109.5
H28B C28 H28C . . 109.5
C26 C29 S6 . . 122.72(16)
C26 C29 S5 . . 120.75(17)
S6 C29 S5 . . 116.51(12)
C31 C30 S5 . . 114.3(2)
C31 C30 H30A . . 108.7
S5 C30 H30A . . 108.7
C31 C30 H30B . . 108.7
S5 C30 H30B . . 108.7
H30A C30 H30B . . 107.6
C30 C31 C32 . . 111.1(2)
C30 C31 H31A . . 109.4
C32 C31 H31A . . 109.4
C30 C31 H31B . . 109.4
C32 C31 H31B . . 109.4
H31A C31 H31B . . 108.0
C31 C32 S6 . . 116.0(2)
C31 C32 H32A . . 108.3
S6 C32 H32A . . 108.3
C31 C32 H32B . . 108.3
S6 C32 H32B . . 108.3
H32A C32 H32B . . 107.4

loop_
_geom_bond_atom_site_label_1
_geom_bond_atom_site_label_2
_geom_bond_site_symmetry_2
_geom_bond_distance
_geom_bond_publ_flag
Cu1 O1 . 1.954(2) yes
Cu1 O2 3_666 1.952(2) ?
Cu1 O4 . 1.976(2) yes
Cu1 O5 3_666 1.973(2) ?
Cu1 O1W . 2.140(2) yes
Cu1 Cu1 3_666 2.6434(7) ?
Cu2 O7 . 1.984(2) yes
Cu2 O8 3_566 1.972(2) ?
Cu2 O10 . 1.953(2) yes
Cu2 O11 3_566 1.951(2) ?
Cu2 O2W . 2.137(2) yes
Cu2 Cu2 3_566 2.6407(7) ?
S1 C5 . 1.744(6) ?
S1 C6 . 1.783(8) ?
S2 C8 . 1.648(7) ?
S2 C5 . 1.773(3) ?
S1' C5 . 1.740(6) ?
S1' C6' . 1.782(8) ?
S2' C8' . 1.646(7) ?
S2' C5 . 1.796(3) ?
S3 C13 . 1.769(2) ?
S3 C14 . 1.807(3) ?
S4 C13 . 1.742(2) ?
S4 C16 . 1.804(3) ?
S5 C29 . 1.758(2) ?
S5 C30 . 1.818(3) ?
S6 C29 . 1.742(2) ?
S6 C32 . 1.808(3) ?
S7 C21 . 1.742(2) ?
S7 C22 . 1.789(4) ?
S8 C21 . 1.756(2) ?
S8 C24 . 1.799(3) ?
O1 C1 . 1.249(3) ?
O2 C1 . 1.257(3) ?
O3 C3 . 1.226(3) ?
O4 C9 . 1.246(3) ?
O5 C9 . 1.273(3) ?
O6 C11 . 1.207(3) ?
O7 C17 . 1.257(3) ?
O8 C17 . 1.248(3) ?
O9 C19 . 1.224(4) ?
O10 C25 . 1.254(3) ?
O11 C25 . 1.258(3) ?
O12 C27 . 1.215(3) ?
O1W H1W1 . 0.840(10) ?
O1W H1W2 . 0.850(10) ?
O2W H2W1 . 0.860(10) ?
O2W H2W2 . 0.850(10) ?
C1 C2 . 1.501(3) ?
C2 C5 . 1.348(4) ?
C2 C3 . 1.450(3) ?
C3 C4 . 1.494(4) ?
C4 H4A . 0.96 ?
C4 H4B . 0.96 ?
C4 H4C . 0.96 ?
C6 C7 . 1.508(15) ?
C6 H6A . 0.97 ?
C6 H6B . 0.97 ?
C7 C8 . 1.465(8) ?
C7 H7A . 0.97 ?
C7 H7B . 0.97 ?
C8 H8A . 0.97 ?
C8 H8B . 0.97 ?
C6' C7' . 1.509(15) ?
C6' H6'A . 0.97 ?
C6' H6'B . 0.97 ?
C7' C8' . 1.466(9) ?
C7' H7'A . 0.97 ?
C7' H7'B . 0.97 ?
C8' H8'A . 0.97 ?
C8' H8'B . 0.97 ?
C9 C10 . 1.483(3) ?
C10 C13 . 1.351(3) ?
C10 C11 . 1.507(3) ?
C11 C12 . 1.484(4) ?
C12 H12A . 0.96 ?
C12 H12B . 0.96 ?
C12 H12C . 0.96 ?
C14 C15 . 1.515(4) ?
C14 H14A . 0.97 ?
C14 H14B . 0.97 ?
C15 C16 . 1.510(4) ?
C15 H15A . 0.97 ?
C15 H15B . 0.97 ?
C16 H16A . 0.97 ?
C16 H16B . 0.97 ?
C17 C18 . 1.509(3) ?
C18 C21 . 1.355(4) ?
C18 C19 . 1.456(3) ?
C19 C20 . 1.492(5) ?
C20 H20A . 0.96 ?
C20 H20B . 0.96 ?
C20 H20C . 0.96 ?
C22 C23 . 1.500(5) ?
C22 H22A . 0.97 ?
C22 H22B . 0.97 ?
C23 C24 . 1.494(4) ?
C23 H23A . 0.97 ?
C23 H23B . 0.97 ?
C24 H24A . 0.97 ?
C24 H24B . 0.97 ?
C25 C26 . 1.483(3) ?
C26 C29 . 1.378(3) ?
C26 C27 . 1.473(3) ?
C27 C28 . 1.507(3) ?
C28 H28A . 0.96 ?
C28 H28B . 0.96 ?
C28 H28C . 0.96 ?
C30 C31 . 1.504(4) ?
C30 H30A . 0.97 ?
C30 H30B . 0.97 ?
C31 C32 . 1.519(4) ?
C31 H31A . 0.97 ?
C31 H31B . 0.97 ?
C32 H32A . 0.97 ?
C32 H32B . 0.97 ?

loop_
_geom_hbond_atom_site_label_D
_geom_hbond_atom_site_label_H
_geom_hbond_atom_site_label_A
_geom_hbond_site_symmetry_A
_geom_hbond_distance_DH
_geom_hbond_distance_HA
_geom_hbond_distance_DA
_geom_hbond_angle_DHA
_geom_hbond_publ_flag
O1W H1W1 O3 2_646 0.840(10) 1.94(2) 2.745(3) 159(3) yes
O1W H1W2 O12 . 0.850(10) 2.020(10) 2.847(3) 166(3) yes
O2W H2W1 O6 1_455 0.860(10) 1.960(10) 2.790(3) 165(3) yes
O2W H2W2 O9 2_546 0.850(10) 1.98(2) 2.804(3) 162(3) yes

loop_
_geom_torsion_atom_site_label_1
_geom_torsion_atom_site_label_2
_geom_torsion_atom_site_label_3
_geom_torsion_atom_site_label_4
_geom_torsion_site_symmetry_1
_geom_torsion
O2 Cu1 O1 C1 3_666 -0.9(5)
O5 Cu1 O1 C1 3_666 -84.13(19)
O4 Cu1 O1 C1 . 84.21(19)
O1W Cu1 O1 C1 . 176.34(19)
Cu1 Cu1 O1 C1 3_666 1.05(18)
O2 Cu1 O4 C9 3_666 82.44(19)
O1 Cu1 O4 C9 . -85.60(19)
O5 Cu1 O4 C9 3_666 -1.7(5)
O1W Cu1 O4 C9 . 178.51(19)
Cu1 Cu1 O4 C9 3_666 -3.15(18)
O11 Cu2 O7 C17 3_566 -86.8(2)
O10 Cu2 O7 C17 . 80.4(2)
O8 Cu2 O7 C17 3_566 -1.1(5)
O2W Cu2 O7 C17 . 173.56(19)
Cu2 Cu2 O7 C17 3_566 -2.83(19)
O11 Cu2 O10 C25 3_566 26.6(5)
O8 Cu2 O10 C25 3_566 95.85(19)
O7 Cu2 O10 C25 . -72.55(19)
O2W Cu2 O10 C25 . -167.31(18)
Cu2 Cu2 O10 C25 3_566 8.25(17)
Cu1 O1 C1 O2 . -3.1(3)
Cu1 O1 C1 C2 . 178.14(15)
Cu1 O2 C1 O1 3_666 3.5(3)
Cu1 O2 C1 C2 3_666 -177.68(15)
O1 C1 C2 C5 . -95.4(3)
O2 C1 C2 C5 . 85.7(3)
O1 C1 C2 C3 . 83.5(3)
O2 C1 C2 C3 . -95.4(3)
C5 C2 C3 O3 . -5.4(4)
C1 C2 C3 O3 . 175.7(2)
C5 C2 C3 C4 . 174.3(3)
C1 C2 C3 C4 . -4.6(4)
C3 C2 C5 S1' . 12.3(7)
C1 C2 C5 S1' . -168.8(6)
C3 C2 C5 S1 . 0.8(7)
C1 C2 C5 S1 . 179.7(6)
C3 C2 C5 S2 . 171.7(2)
C1 C2 C5 S2 . -9.5(4)
C3 C2 C5 S2' . -158.5(2)
C1 C2 C5 S2' . 20.4(4)
C6' S1' C5 C2 . 156.5(5)
C6' S1' C5 S1 . -94(3)
C6' S1' C5 S2 . -2.3(9)
C6' S1' C5 S2' . -33.4(9)
C6 S1 C5 C2 . -171.0(5)
C6 S1 C5 S1' . 113(3)
C6 S1 C5 S2 . 18.4(10)
C6 S1 C5 S2' . -12.2(9)
C8 S2 C5 C2 . 172.5(6)
C8 S2 C5 S1' . -27.6(8)
C8 S2 C5 S1 . -16.1(8)
C8 S2 C5 S2' . 78.6(6)
C8' S2' C5 C2 . 173.5(5)
C8' S2' C5 S1' . 2.8(8)
C8' S2' C5 S1 . 12.7(7)
C8' S2' C5 S2 . -87.2(6)
C5 S1 C6 C7 . -41.6(13)
S1 C6 C7 C8 . 67.1(19)
C6 C7 C8 S2 . -61(2)
C5 S2 C8 C7 . 34.3(14)
C5 S1' C6' C7' . 50.9(13)
S1' C6' C7' C8' . -34(2)
C6' C7' C8' S2' . -10(3)
C5 S2' C8' C7' . 24.6(17)
Cu1 O4 C9 O5 . 7.3(3)
Cu1 O4 C9 C10 . -173.74(15)
Cu1 O5 C9 O4 3_666 -7.5(3)
Cu1 O5 C9 C10 3_666 173.49(15)
O4 C9 C10 C13 . -0.1(4)
O5 C9 C10 C13 . 178.9(2)
O4 C9 C10 C11 . -179.9(2)
O5 C9 C10 C11 . -0.8(3)
C13 C10 C11 O6 . 102.5(3)
C9 C10 C11 O6 . -77.7(3)
C13 C10 C11 C12 . -80.0(3)
C9 C10 C11 C12 . 99.8(3)
C9 C10 C13 S4 . -5.5(4)
C11 C10 C13 S4 . 174.21(19)
C9 C10 C13 S3 . 174.11(18)
C11 C10 C13 S3 . -6.1(3)
C16 S4 C13 C10 . 164.3(2)
C16 S4 C13 S3 . -15.31(18)
C14 S3 C13 C10 . 141.9(2)
C14 S3 C13 S4 . -38.39(18)
C13 S3 C14 C15 . 68.9(3)
S3 C14 C15 C16 . -29.7(4)
C14 C15 C16 S4 . -41.1(4)
C13 S4 C16 C15 . 64.3(3)
Cu2 O8 C17 O7 3_566 -7.0(3)
Cu2 O8 C17 C18 3_566 173.32(15)
Cu2 O7 C17 O8 . 6.9(4)
Cu2 O7 C17 C18 . -173.37(15)
O8 C17 C18 C21 . -96.6(3)
O7 C17 C18 C21 . 83.6(3)
O8 C17 C18 C19 . 82.3(3)
O7 C17 C18 C19 . -97.4(3)
C21 C18 C19 O9 . 4.3(4)
C17 C18 C19 O9 . -174.6(3)
C21 C18 C19 C20 . -174.9(3)
C17 C18 C19 C20 . 6.2(4)
C19 C18 C21 S7 . 0.1(4)
C17 C18 C21 S7 . 178.98(18)
C19 C18 C21 S8 . 178.5(2)
C17 C18 C21 S8 . -2.5(3)
C22 S7 C21 C18 . 168.5(2)
C22 S7 C21 S8 . -10.0(2)
C24 S8 C21 C18 . 139.4(2)
C24 S8 C21 S7 . -42.0(2)
C21 S7 C22 C23 . 61.9(3)
S7 C22 C23 C24 . -45.7(5)
C22 C23 C24 S8 . -23.5(5)
C21 S8 C24 C23 . 65.6(3)
Cu2 O10 C25 O11 . -10.1(3)
Cu2 O10 C25 C26 . 169.07(14)
Cu2 O11 C25 O10 3_566 4.4(3)
Cu2 O11 C25 C26 3_566 -174.85(14)
O10 C25 C26 C29 . -6.7(3)
O11 C25 C26 C29 . 172.5(2)
O10 C25 C26 C27 . 176.7(2)
O11 C25 C26 C27 . -4.0(3)
C29 C26 C27 O12 . -27.6(3)
C25 C26 C27 O12 . 148.9(2)
C29 C26 C27 C28 . 150.0(2)
C25 C26 C27 C28 . -33.4(3)
C27 C26 C29 S6 . 174.73(17)
C25 C26 C29 S6 . -1.7(3)
C27 C26 C29 S5 . -7.2(3)
C25 C26 C29 S5 . 176.33(16)
C32 S6 C29 C26 . -162.1(2)
C32 S6 C29 S5 . 19.76(18)
C30 S5 C29 C26 . -143.88(19)
C30 S5 C29 S6 . 34.28(16)
C29 S5 C30 C31 . -72.9(2)
S5 C30 C31 C32 . 36.9(3)
C30 C31 C32 S6 . 35.3(3)
C29 S6 C32 C31 . -65.2(3)
